data_2005994
loop_
_publ_author_name
'Honda, K.'
'Tsuchiya, T.'

_publ_contact_author
;
    Kazumasa Honda
 National Institute of Materials and Chemical Research
 Tsukuba,  Ibaraki 305
 Japan
;
_publ_section_title
;
 3-Hydroxy-<i>N</i>,<i>N</i>-dimethyl-2-butenethioamide
;
_journal_issue 3
_journal_name_full 'Acta Crystallographica Section C'
_journal_page_first 374
_journal_page_last 376
_journal_paper_doi 10.1107/S0108270196013686
_journal_volume 53
_journal_year 1997
_chemical_formula_moiety 'C6 H11 N O S '
_chemical_formula_sum 'C6 H11 N O S'
_chemical_formula_weight 145.22
_space_group_IT_number 11
_symmetry_cell_setting monoclinic
_symmetry_space_group_name_Hall '-P 2yb'
_symmetry_space_group_name_H-M 'P 1 21/m 1'
_audit_creation_method 'from TEXRAY.INF file'
_cell_angle_alpha 90
_cell_angle_beta 99.84(2)
_cell_angle_gamma 90
_cell_formula_units_Z 2
_cell_length_a 8.472(2)
_cell_length_b 7.107(2)
_cell_length_c 6.533(2)
_cell_measurement_reflns_used 25
_cell_measurement_temperature 299
_cell_measurement_theta_max 14.8
_cell_measurement_theta_min 12.5
_cell_volume 387.57(19)
_computing_cell_refinement 'MSC/AFC Diffractometer Control Software'
_computing_data_collection
;MSC/AFC Diffractometer Control Software (Molecular Structure Corporation,
 1988)
;
_computing_data_reduction 'TEXSAN PROCESS (Molecular Structure Corporation, 1994)'
_computing_molecular_graphics 'ORTEPII (Johnson, 1976)'
_computing_publication_material 'TEXSAN FINISH'
_computing_structure_refinement 'TEXSAN LS'
_computing_structure_solution 'SIR88 (Burla et al., 1989)'
_diffrn_ambient_temperature 296.2
_diffrn_measurement_device 'Rigaku AFC5S'
_diffrn_measurement_method \w
_diffrn_radiation_monochromator graphite
_diffrn_radiation_source 'Rigaku sealed tube'
_diffrn_radiation_type 'Mo K\a'
_diffrn_radiation_wavelength 0.7107
_diffrn_reflns_av_R_equivalents 0.0116
_diffrn_reflns_limit_h_max 10
_diffrn_reflns_limit_h_min 0
_diffrn_reflns_limit_k_max 10
_diffrn_reflns_limit_k_min 0
_diffrn_reflns_limit_l_max 9
_diffrn_reflns_limit_l_min -9
_diffrn_reflns_number 1193
_diffrn_reflns_reduction_process 'Lp corrections applied'
_diffrn_reflns_theta_max 27.50
_diffrn_reflns_theta_min 1.50
_diffrn_standards_decay_% -10.06
_diffrn_standards_interval_count 100
_diffrn_standards_number 3
_exptl_absorpt_coefficient_mu 0.341
_exptl_absorpt_correction_T_max 0.995
_exptl_absorpt_correction_T_min 0.858
_exptl_absorpt_correction_type 'empirical, \y scan (Karcher et al., 1989)'
_exptl_crystal_colour 'yellow transparent'
_exptl_crystal_density_diffrn 1.244
_exptl_crystal_density_meas ?
_exptl_crystal_description block
_exptl_crystal_F_000 156.00
_exptl_crystal_size_max 0.2
_exptl_crystal_size_mid 0.2
_exptl_crystal_size_min 0.1
_refine_diff_density_max 0.27
_refine_diff_density_min -0.30
_refine_ls_extinction_method none
_refine_ls_goodness_of_fit_all 0.000
_refine_ls_goodness_of_fit_obs 1.290
_refine_ls_hydrogen_treatment refall
_refine_ls_matrix_type full
_refine_ls_number_constraints 0
_refine_ls_number_parameters 82
_refine_ls_number_reflns 541
_refine_ls_number_restraints 0
_refine_ls_R_factor_all 0.0000
_refine_ls_R_factor_obs 0.0530
_refine_ls_shift/esd_max 0.0920
_refine_ls_structure_factor_coef F
_refine_ls_weighting_details 'w = 1/[\s^2^(Fo) + 0.00090|Fo|^2^]'
_refine_ls_weighting_scheme calc
_refine_ls_wR_factor_all 0.0000
_refine_ls_wR_factor_obs 0.0580
_reflns_number_observed 541
_reflns_number_total 1057
_reflns_observed_criterion >sigma(I)
_cod_data_source_file fr1014.cif
_cod_data_source_block tsu2C5
_cod_depositor_comments
;
The following automatic conversions were performed:

'_exptl_crystal_density_meas' value 'not measured' was changed to '?'
- the value is perceived as not measured.

Automatic conversion script
Id: cif_fix_values 3008 2015-01-20 13:52:24Z robertas 

The following automatic conversions were performed:

'_refine_ls_weighting_scheme' value 'w = 1/[\s^2^(Fo) +
0.00090|Fo|^2^]' was changed to 'calc'. New tag
'_refine_ls_weighting_details' was created. The value of the new tag
was set to 'w = 1/[\s^2^(Fo) + 0.00090|Fo|^2^]'.

Automatic conversion script
Id: cif_fix_values 3143 2015-03-26 13:38:13Z robertas 
;
_cod_original_cell_volume 387.6(2)
_cod_original_sg_symbol_Hall '-P 2y1'
_cod_original_sg_symbol_H-M 'P 21/m'
_cod_original_formula_sum 'C6 H11 N O S '
_cod_database_code 2005994

loop_
_symmetry_equiv_pos_as_xyz
' +x, +y, +z'
' -x,1/2+y, -z'
' -x, -y, -z'
' +x,1/2-y, +z'

loop_
_atom_site_aniso_label
_atom_site_aniso_U_11
_atom_site_aniso_U_12
_atom_site_aniso_U_13
_atom_site_aniso_U_22
_atom_site_aniso_U_23
_atom_site_aniso_U_33
S(1) 0.0550(8) 0.0000 0.0110(5) 0.091(1) 0.0000 0.0348(7)
O(1) 0.038(2) 0.0000 0.016(2) 0.127(4) 0.0000 0.057(2)
N(1) 0.030(2) 0.0000 0.001(2) 0.059(3) 0.0000 0.042(2)
C(1) 0.033(2) 0.0000 0.002(2) 0.042(3) 0.0000 0.038(2)
C(2) 0.032(2) 0.0000 0.009(2) 0.065(3) 0.0000 0.033(2)
C(3) 0.038(2) 0.0000 0.008(2) 0.073(4) 0.0000 0.045(3)
C(4) 0.035(3) 0.0000 -0.003(2) 0.134(7) 0.0000 0.055(3)
C(5) 0.044(3) 0.0000 0.012(3) 0.075(4) 0.0000 0.051(3)
C(6) 0.037(3) 0.0000 -0.005(2) 0.101(5) 0.0000 0.050(3)

loop_
_atom_site_label
_atom_site_occupancy
_atom_site_fract_x
_atom_site_fract_y
_atom_site_fract_z
_atom_site_U_iso_or_equiv
_atom_site_thermal_displace_type
_atom_site_calc_flag
_atom_site_refinement_flags
S(1) 0.50 0.1853(2) 0.2500 0.1400(2) 0.0598(4) Uani d S
O(1) 0.50 0.4845(4) 0.2500 0.4305(6) 0.073(1) Uani d S
N(1) 0.50 -0.0287(4) 0.2500 0.3911(5) 0.044(1) Uani d S
C(1) 0.50 0.1273(5) 0.2500 0.3761(6) 0.038(1) Uani d S
C(2) 0.50 0.2432(5) 0.2500 0.5674(7) 0.043(1) Uani d S
C(3) 0.50 0.4038(5) 0.2500 0.5839(7) 0.052(1) Uani d S
C(4) 0.50 0.5120(7) 0.2500 0.7908(10) 0.076(2) Uani d S
C(5) 0.50 -0.0883(7) 0.2500 0.5868(9) 0.056(2) Uani d S
C(6) 0.50 -0.1522(7) 0.2500 0.2007(9) 0.064(2) Uani d S
H(1) 0.50 0.215(5) 0.2500 0.691(6) 0.027(10) Uiso calc S
H(2) 1.00 0.587(4) 0.141(6) 0.801(6) 0.09(1) Uiso calc .
H(3) 0.50 0.467(10) 0.2500 0.89(1) 0.13(2) Uiso calc S
H(4) 1.00 -0.043(4) 0.147(5) 0.679(5) 0.063(10) Uiso calc .
H(5) 0.50 -0.182(8) 0.2500 0.571(10) 0.09(2) Uiso calc S
H(6) 0.50 -0.247(9) 0.2500 0.26(1) 0.09(2) Uiso calc S
H(7) 1.00 -0.129(5) 0.145(6) 0.120(7) 0.10(1) Uiso calc .
H(8) 0.50 0.408(9) 0.2500 0.31(1) 0.12(2) Uiso calc S

loop_
_atom_type_symbol
_atom_type_scat_dispersion_real
_atom_type_scat_dispersion_imag
_atom_type_scat_source
S 0.125 0.123
;International Tables for Crystallography
(1992, Vol. C, Tables 4.2.6.8 and 6.1.1.1)
;
O 0.011 0.006
;International Tables for Crystallography
(1992, Vol. C, Tables 4.2.6.8 and 6.1.1.1)
;
N 0.006 0.003
;International Tables for Crystallography
(1992, Vol. C, Tables 4.2.6.8 and 6.1.1.1)
;
C 0.003 0.002
;International Tables for Crystallography
(1992, Vol. C, Tables 4.2.6.8 and 6.1.1.1)
;
H 0.000 0.000
;International Tables for Crystallography
(1992, Vol. C, Table 6.1.1.2)
;

loop_
_geom_angle_atom_site_label_1
_geom_angle_atom_site_label_2
_geom_angle_atom_site_label_3
_geom_angle_site_symmetry_1
_geom_angle_site_symmetry_3
_geom_angle
_geom_angle_publ_flag
C(3) O(1) H(8) . . 106(4) no
C(1) N(1) C(5) . . 124.0(4) yes
C(1) N(1) C(6) . . 120.1(4) yes
C(5) N(1) C(6) . . 115.9(4) yes
S(1) C(1) N(1) . . 120.5(3) yes
S(1) C(1) C(2) . . 121.6(3) yes
N(1) C(1) C(2) . . 117.8(4) yes
C(1) C(2) C(3) . . 126.5(4) yes
C(1) C(2) H(1) . . 122(2) no
C(3) C(2) H(1) . . 110(2) no
O(1) C(3) C(2) . . 126.3(4) yes
O(1) C(3) C(4) . . 111.9(4) yes
C(2) C(3) C(4) . . 121.8(5) yes
C(3) C(4) H(2) . . 110(2) no
C(3) C(4) H(2) . 4_555 110(2) no
C(3) C(4) H(3) . . 116(5) no
H(2) C(4) H(2) . 4_555 102(4) no
H(2) C(4) H(3) . . 109(3) no
H(2) C(4) H(3) 4_555 . 109(3) no
N(1) C(5) H(4) . . 112.0(10) no
N(1) C(5) H(4) . 4_555 112.0(10) no
N(1) C(5) H(5) . . 112(4) no
H(4) C(5) H(4) . 4_555 96(3) no
H(4) C(5) H(5) . . 111(3) no
H(4) C(5) H(5) 4_555 . 111(3) no
N(1) C(6) H(6) . . 100(4) no
N(1) C(6) H(7) . . 106(2) no
N(1) C(6) H(7) . 4_555 106(2) no
H(6) C(6) H(7) . . 119(3) no
H(6) C(6) H(7) . 4_555 119(3) no
H(7) C(6) H(7) . 4_555 103(5) no

loop_
_geom_bond_atom_site_label_1
_geom_bond_site_symmetry_1
_geom_bond_atom_site_label_2
_geom_bond_site_symmetry_2
_geom_bond_distance
_geom_bond_publ_flag
S(1) . C(1) . 1.697(4) yes
O(1) . C(3) . 1.306(6) yes
N(1) . C(1) . 1.342(5) yes
N(1) . C(5) . 1.453(6) yes
N(1) . C(6) . 1.482(6) yes
C(1) . C(2) . 1.451(6) yes
C(2) . C(3) . 1.346(6) yes
C(3) . C(4) . 1.497(7) yes
O(1) . H(8) . 0.94(7) no
C(2) . H(1) . 0.88(4) no
C(4) . H(2) . 1.00(4) no
C(4) . H(3) . 0.81(8) no
C(5) . H(4) . 0.98(3) no
C(5) . H(5) . 0.78(7) no
C(6) . H(6) . 0.95(7) no
C(6) . H(7) . 0.96(4) no

loop_
_geom_contact_atom_site_label_1
_geom_contact_atom_site_label_2
_geom_contact_distance
_geom_contact_site_symmetry_2
_geom_contact_publ_flag
O(1) C(5) 3.589(7) 1_655 no
C(1) C(5) 3.5810(10) 2_556 no
C(1) C(5) 3.5810(10) 2_546 no
C(4) C(6) 3.559(7) 1_656 no
